data_1510896
loop_
_publ_author_name
'Kuz'ma, Yu.B.'
'Zavalii, P.Yu.'
'Pidgaetskaya, G.M.'
'Gubich, I.B.'

_publ_section_title
;
 Ho-Co-B system and crystal structure of Ho2+x Co B3 compound.
;
_journal_name_full 'Izvestiya Akademii Nauk SSSR, Neorganicheskie Materialy'
_journal_page_first 1397
_journal_page_last 1401
_journal_volume 28
_journal_year 1992
_chemical_formula_sum 'B3 Co Ho2.51'
_chemical_name_systematic 'Ho2.51 Co B3'
_space_group_IT_number 194
_symmetry_space_group_name_Hall '-P 6c 2c'
_symmetry_space_group_name_H-M 'P 63/m m c'
_cell_angle_alpha 90
_cell_angle_beta 90
_cell_angle_gamma 120
_cell_formula_units_Z 4
_cell_length_a 5.4
_cell_length_b 5.4
_cell_length_c 15.151
_cell_volume 382.613
_citation_journal_id_ASTM IVNMAW
_cod_data_source_file boron_419.cif
_cod_data_source_block B3Co1Ho2.51
_cod_original_cell_volume 382.6128
_cod_original_formula_sum 'B3 Co1 Ho2.51'
_cod_database_code 1510896

loop_
_symmetry_equiv_pos_as_xyz
x,y,z
x-y,x,z+1/2
-y,x-y,z
-x,-y,z+1/2
-x+y,-x,z
y,-x+y,z+1/2
-y,-x,-z+1/2
x-y,-y,-z
x,x-y,-z+1/2
y,x,-z
-x+y,y,-z+1/2
-x,-x+y,-z
-x,-y,-z
-x+y,-x,-z-1/2
y,-x+y,-z
x,y,-z-1/2
x-y,x,-z
-y,x-y,-z-1/2
y,x,z-1/2
-x+y,y,z
-x,-x+y,z-1/2
-y,-x,z
x-y,-y,z-1/2
x,x-y,z

loop_
_atom_site_label
_atom_site_type_symbol
_atom_site_fract_x
_atom_site_fract_y
_atom_site_fract_z
_atom_site_occupancy
_atom_site_U_iso_or_equiv
B1 B 0.33 0 0 1 0.0
Ho2 Ho 0.3334 0.6667 0.1296 1 0.0
Co1 Co 0.3334 0.6667 0.5734 1 0.0
Ho1 Ho 0 0 0.1294 1 0.0
Ho3 Ho 0.3534 0.7068 0.75 0.339 0.0
